data_4133285
loop_
_publ_author_name
'Szkop, Kevin M.'
'Jupp, Andrew R.'
'Stephan, Douglas W.'

_publ_section_title
;
 P, P-Dimethylformylphosphine: The Phosphorus Analogue of N,
 N-Dimethylformamide.
;
_journal_issue 40
_journal_name_full 'Journal of the American Chemical Society'
_journal_page_first 12751
_journal_page_last 12755
_journal_paper_doi 10.1021/jacs.8b09266
_journal_volume 140
_journal_year 2018
_chemical_formula_sum 'C13 H20.67 Cl2 O P Ru'
_chemical_formula_weight 395.90
_space_group_crystal_system monoclinic
_space_group_IT_number 14
_space_group_name_Hall '-P 2ybc'
_space_group_name_H-M_alt 'P 1 21/c 1'
_atom_sites_solution_hydrogens geom
_audit_creation_method SHELXL-2014/7
_cell_angle_alpha 90
_cell_angle_beta 92.350(2)
_cell_angle_gamma 90
_cell_formula_units_Z 12
_cell_length_a 6.4177(3)
_cell_length_b 28.9354(15)
_cell_length_c 25.7657(14)
_cell_measurement_reflns_used 9730
_cell_measurement_temperature 423(2)
_cell_measurement_theta_max 27.51
_cell_measurement_theta_min 3.17
_cell_volume 4780.6(4)
_computing_cell_refinement 'Bruker SAINT'
_computing_data_collection 'Bruker APEX2'
_computing_data_reduction 'Bruker SAINT'
_computing_molecular_graphics 'Bruker SHELXTL'
_computing_publication_material 'Bruker SHELXTL'
_computing_structure_refinement 'SHELXL-2014 (Sheldrick 2014)'
_computing_structure_solution 'SHELXS-97 (Sheldrick 2008)'
_diffrn_ambient_temperature 423(2)
_diffrn_measured_fraction_theta_full 0.999
_diffrn_measured_fraction_theta_max 0.996
_diffrn_measurement_device_type 'Bruker APEX-II CCD'
_diffrn_measurement_method '\f and \w scans'
_diffrn_radiation_type MoK\a
_diffrn_radiation_wavelength 0.71073
_diffrn_reflns_av_R_equivalents 0.0307
_diffrn_reflns_av_unetI/netI 0.0209
_diffrn_reflns_Laue_measured_fraction_full 0.999
_diffrn_reflns_Laue_measured_fraction_max 0.996
_diffrn_reflns_limit_h_max 8
_diffrn_reflns_limit_h_min -8
_diffrn_reflns_limit_k_max 36
_diffrn_reflns_limit_k_min -37
_diffrn_reflns_limit_l_max 33
_diffrn_reflns_limit_l_min -33
_diffrn_reflns_number 78708
_diffrn_reflns_point_group_measured_fraction_full 0.999
_diffrn_reflns_point_group_measured_fraction_max 0.996
_diffrn_reflns_theta_full 25.242
_diffrn_reflns_theta_max 27.513
_diffrn_reflns_theta_min 1.615
_exptl_absorpt_coefficient_mu 1.406
_exptl_absorpt_correction_type none
_exptl_crystal_colour red
_exptl_crystal_density_diffrn 1.650
_exptl_crystal_description block
_exptl_crystal_F_000 2396
_exptl_crystal_size_max 0.150
_exptl_crystal_size_mid 0.120
_exptl_crystal_size_min 0.060
_refine_diff_density_max 1.912
_refine_diff_density_min -0.666
_refine_diff_density_rms 0.098
_refine_ls_extinction_method none
_refine_ls_goodness_of_fit_ref 1.172
_refine_ls_hydrogen_treatment constr
_refine_ls_matrix_type full
_refine_ls_number_parameters 506
_refine_ls_number_reflns 10974
_refine_ls_number_restraints 0
_refine_ls_restrained_S_all 1.172
_refine_ls_R_factor_all 0.0428
_refine_ls_R_factor_gt 0.0375
_refine_ls_shift/su_max 0.002
_refine_ls_shift/su_mean 0.000
_refine_ls_structure_factor_coef Fsqd
_refine_ls_weighting_details 'w=1/[\s^2^(Fo^2^)+(0.0234P)^2^+12.6021P] where P=(Fo^2^+2Fc^2^)/3'
_refine_ls_weighting_scheme calc
_refine_ls_wR_factor_gt 0.0778
_refine_ls_wR_factor_ref 0.0796
_reflns_Friedel_coverage 0.000
_reflns_number_gt 9988
_reflns_number_total 10974
_reflns_threshold_expression 'I > 2\s(I)'
_cod_data_source_file ja8b09266_si_002.cif
_cod_data_source_block pre_a
_cod_original_sg_symbol_H-M 'P 21/c'
_cod_database_code 4133285
_shelx_shelxl_version_number 2014/7
_shelx_space_group_comment
;
The symmetry employed for this shelxl refinement is uniquely defined
by the following loop, which should always be used as a source of
symmetry information in preference to the above space-group names.
They are only intended as comments.
;
_shelx_estimated_absorpt_t_min 0.817
_shelx_estimated_absorpt_t_max 0.920

loop_
_space_group_symop_operation_xyz
'x, y, z'
'-x, y+1/2, -z+1/2'
'-x, -y, -z'
'x, -y-1/2, z-1/2'

loop_
_atom_site_label
_atom_site_type_symbol
_atom_site_fract_x
_atom_site_fract_y
_atom_site_fract_z
_atom_site_U_iso_or_equiv
_atom_site_adp_type
_atom_site_occupancy
_atom_site_site_symmetry_order
_atom_site_calc_flag
_atom_site_refinement_flags_posn
_atom_site_refinement_flags_adp
_atom_site_refinement_flags_occupancy
_atom_site_disorder_assembly
_atom_site_disorder_group
Ru01 Ru 0.83283(4) 0.62604(2) 0.63875(2) 0.01432(6) Uani 1 1 d . . . . .
Ru02 Ru 0.66091(4) 0.05510(2) 0.35022(2) 0.01670(6) Uani 1 1 d . . . . .
Ru03 Ru 0.46693(4) 0.27587(2) 0.63292(2) 0.01870(6) Uani 1 1 d . . . . .
Cl04 Cl 0.66529(13) 0.55542(3) 0.66493(3) 0.02515(17) Uani 1 1 d . . . . .
Cl05 Cl 0.54722(12) 0.63810(3) 0.57640(3) 0.02447(17) Uani 1 1 d . . . . .
P2 P 0.58102(13) 0.23452(3) 0.56283(3) 0.01896(17) Uani 1 1 d . . . . .
P1 P 0.94643(13) 0.57850(3) 0.57386(3) 0.01916(17) Uani 1 1 d . . . . .
Cl08 Cl 0.42364(13) 0.06898(3) 0.41925(3) 0.02823(18) Uani 1 1 d . . . . .
Cl09 Cl 0.43136(13) 0.09848(3) 0.29205(3) 0.02858(18) Uani 1 1 d . . . . .
Cl0A Cl 0.17898(13) 0.28901(3) 0.57100(4) 0.02997(19) Uani 1 1 d . . . . .
Cl0B Cl 0.31199(16) 0.20258(3) 0.65570(4) 0.0345(2) Uani 1 1 d . . . . .
P3 P 0.77337(13) 0.12907(3) 0.37004(3) 0.02134(17) Uani 1 1 d . . . . .
O00D O 0.5720(5) 0.21004(10) 0.35361(14) 0.0541(9) Uani 1 1 d . . . . .
O00E O 0.3757(6) 0.18838(12) 0.48537(12) 0.0546(9) Uani 1 1 d . . . . .
C00F C 1.1412(5) 0.63989(11) 0.67526(12) 0.0184(6) Uani 1 1 d . . . . .
H00A H 1.2550 0.6180 0.6701 0.022 Uiso 1 1 calc R U . . .
C00G C 1.0944(5) 0.67407(11) 0.63639(13) 0.0207(6) Uani 1 1 d . . . . .
H00B H 1.1774 0.6747 0.6053 0.025 Uiso 1 1 calc R U . . .
C00H C 0.5043(6) 0.35143(12) 0.64354(14) 0.0264(7) Uani 1 1 d . . . . .
C00I C 1.0007(5) 0.63157(11) 0.71498(12) 0.0193(6) Uani 1 1 d . . . . .
C00J C 0.8177(5) 0.66018(11) 0.71699(13) 0.0214(7) Uani 1 1 d . . . . .
H00C H 0.7068 0.6509 0.7399 0.026 Uiso 1 1 calc R U . . .
C00K C 0.9176(5) 0.01250(11) 0.38247(14) 0.0234(7) Uani 1 1 d . . . . .
H00D H 0.9872 0.0217 0.4154 0.028 Uiso 1 1 calc R U . . .
C00L C 0.8569(5) 0.02879(12) 0.28856(13) 0.0235(7) Uani 1 1 d . . . . .
C00M C 0.6747(5) 0.00077(12) 0.29039(13) 0.0245(7) Uani 1 1 d . . . . .
H00E H 0.5735 0.0019 0.2609 0.029 Uiso 1 1 calc R U . . .
C00N C 0.9778(5) 0.03410(11) 0.33568(13) 0.0227(7) Uani 1 1 d . . . . .
H00F H 1.0888 0.0574 0.3374 0.027 Uiso 1 1 calc R U . . .
C00O C 0.6162(5) -0.02131(12) 0.33602(13) 0.0244(7) Uani 1 1 d . . . . .
H00G H 0.4756 -0.0344 0.3373 0.029 Uiso 1 1 calc R U . . .
C00P C 0.3687(6) 0.19940(12) 0.52985(14) 0.0270(7) Uani 1 1 d . . . . .
H00H H 0.2551 0.1903 0.5487 0.032 Uiso 1 1 calc R U . . .
C00Q C 0.7748(6) 0.19007(12) 0.57699(14) 0.0285(8) Uani 1 1 d . . . . .
H00I H 0.7324 0.1717 0.6058 0.043 Uiso 1 1 calc R U . . .
H00J H 0.7876 0.1707 0.5471 0.043 Uiso 1 1 calc R U . . .
H00K H 0.9068 0.2043 0.5856 0.043 Uiso 1 1 calc R U . . .
C00R C 1.0347(5) 0.59411(12) 0.75588(12) 0.0222(7) Uani 1 1 d . . . . .
H00L H 0.8999 0.5791 0.7607 0.027 Uiso 1 1 calc R U . . .
C00S C 1.1500(6) 0.53749(13) 0.59090(15) 0.0321(8) Uani 1 1 d . . . . .
H00M H 1.1152 0.5212 0.6218 0.048 Uiso 1 1 calc R U . . .
H00N H 1.1636 0.5158 0.5630 0.048 Uiso 1 1 calc R U . . .
H00O H 1.2795 0.5536 0.5969 0.048 Uiso 1 1 calc R U . . .
C00T C 0.9083(5) 0.70002(11) 0.63636(13) 0.0229(7) Uani 1 1 d . . . . .
C00U C 0.9050(6) 0.13642(13) 0.43320(15) 0.0330(9) Uani 1 1 d . . . . .
H00P H 0.8235 0.1224 0.4594 0.050 Uiso 1 1 calc R U . . .
H00Q H 1.0397 0.1220 0.4331 0.050 Uiso 1 1 calc R U . . .
H00R H 0.9213 0.1688 0.4405 0.050 Uiso 1 1 calc R U . . .
O00V O 0.7790(7) 0.49878(14) 0.53569(18) 0.0782(13) Uani 1 1 d . . . . .
C00W C 0.3972(6) 0.33429(13) 0.68706(14) 0.0294(8) Uani 1 1 d . . . . .
H00S H 0.2516 0.3434 0.6911 0.035 Uiso 1 1 calc R U . . .
C00X C 0.6775(6) -0.03748(13) 0.43364(14) 0.0277(8) Uani 1 1 d . . . . .
H00T H 0.6968 -0.0148 0.4617 0.033 Uiso 1 1 calc R U . . .
C00Y C 1.1876(6) 0.55679(13) 0.74066(14) 0.0296(8) Uani 1 1 d . . . . .
H00U H 1.2019 0.5344 0.7680 0.044 Uiso 1 1 calc R U . . .
H00V H 1.1366 0.5419 0.7094 0.044 Uiso 1 1 calc R U . . .
H00W H 1.3209 0.5705 0.7350 0.044 Uiso 1 1 calc R U . . .
C00Z C 0.8523(6) 0.73343(12) 0.59317(14) 0.0298(8) Uani 1 1 d . . . . .
H00X H 0.7211 0.7478 0.5997 0.045 Uiso 1 1 calc R U . . .
H00Y H 0.9586 0.7567 0.5915 0.045 Uiso 1 1 calc R U . . .
H00Z H 0.8414 0.7171 0.5608 0.045 Uiso 1 1 calc R U . . .
C010 C 1.0303(6) 0.60662(13) 0.51541(13) 0.0291(8) Uani 1 1 d . . . . .
H01A H 0.9282 0.6291 0.5041 0.044 Uiso 1 1 calc R U . . .
H01B H 1.1616 0.6217 0.5225 0.044 Uiso 1 1 calc R U . . .
H01C H 1.0457 0.5840 0.4886 0.044 Uiso 1 1 calc R U . . .
C011 C 0.6773(6) 0.26666(13) 0.50824(13) 0.0265(7) Uani 1 1 d . . . . .
H01D H 0.5807 0.2909 0.4988 0.040 Uiso 1 1 calc R U . . .
H01E H 0.8106 0.2799 0.5178 0.040 Uiso 1 1 calc R U . . .
H01F H 0.6913 0.2462 0.4792 0.040 Uiso 1 1 calc R U . . .
C012 C 0.7724(5) 0.69320(11) 0.67889(13) 0.0233(7) Uani 1 1 d . . . . .
H01G H 0.6315 0.7063 0.6763 0.028 Uiso 1 1 calc R U . . .
C013 C 0.7354(5) -0.01494(11) 0.38344(13) 0.0235(7) Uani 1 1 d . . . . .
C014 C 0.9386(6) 0.15662(13) 0.32375(15) 0.0305(8) Uani 1 1 d . . . . .
H01H H 0.8759 0.1537 0.2894 0.046 Uiso 1 1 calc R U . . .
H01I H 0.9545 0.1887 0.3323 0.046 Uiso 1 1 calc R U . . .
H01J H 1.0729 0.1420 0.3250 0.046 Uiso 1 1 calc R U . . .
C015 C 0.5572(6) 0.17245(13) 0.37223(15) 0.0335(9) Uani 1 1 d . . . . .
H01K H 0.4351 0.1645 0.3883 0.040 Uiso 1 1 calc R U . . .
C016 C 0.4775(7) 0.29729(13) 0.71624(14) 0.0323(8) Uani 1 1 d . . . . .
H01L H 0.3855 0.2815 0.7400 0.039 Uiso 1 1 calc R U . . .
C017 C 0.9105(6) 0.05305(14) 0.23926(14) 0.0322(8) Uani 1 1 d . . . . .
H01M H 0.8104 0.0450 0.2121 0.048 Uiso 1 1 calc R U . . .
H01N H 0.9082 0.0859 0.2447 0.048 Uiso 1 1 calc R U . . .
H01O H 1.0472 0.0438 0.2296 0.048 Uiso 1 1 calc R U . . .
C018 C 0.6973(6) 0.33128(12) 0.63242(15) 0.0292(8) Uani 1 1 d . . . . .
H01P H 0.7614 0.3391 0.5997 0.035 Uiso 1 1 calc R U . . .
C019 C 0.6695(6) 0.27568(12) 0.70453(14) 0.0314(8) Uani 1 1 d . . . . .
C01A C 1.1052(7) 0.61578(14) 0.80804(14) 0.0334(9) Uani 1 1 d . . . . .
H01Q H 1.1263 0.5919 0.8336 0.050 Uiso 1 1 calc R U . . .
H01R H 1.2335 0.6323 0.8041 0.050 Uiso 1 1 calc R U . . .
H01S H 1.0001 0.6368 0.8191 0.050 Uiso 1 1 calc R U . . .
C01B C 0.4130(7) 0.39118(13) 0.61146(17) 0.0382(10) Uani 1 1 d . . . . .
C1 C 0.7369(7) 0.53879(14) 0.54764(16) 0.0374(9) Uani 1 1 d . . . . .
H1A H 0.6004 0.5494 0.5436 0.045 Uiso 1 1 calc R U . . .
C01D C 0.7806(6) 0.29347(13) 0.66258(16) 0.0313(8) Uani 1 1 d . . . . .
H01T H 0.9003 0.2763 0.6502 0.038 Uiso 1 1 calc R U . . .
C01E C 0.8239(8) -0.07843(16) 0.44517(19) 0.0476(11) Uani 1 1 d . . . . .
H01U H 0.7875 -0.0929 0.4771 0.071 Uiso 1 1 calc R U . . .
H01V H 0.8106 -0.1005 0.4174 0.071 Uiso 1 1 calc R U . . .
H01W H 0.9653 -0.0676 0.4483 0.071 Uiso 1 1 calc R U . . .
C01F C 0.7492(8) 0.23486(15) 0.73552(16) 0.0439(11) Uani 1 1 d . . . . .
H01X H 0.6538 0.2278 0.7622 0.066 Uiso 1 1 calc R U . . .
H01Y H 0.7611 0.2086 0.7130 0.066 Uiso 1 1 calc R U . . .
H01Z H 0.8836 0.2421 0.7512 0.066 Uiso 1 1 calc R U . . .
C01G C 0.4501(7) -0.05561(17) 0.43372(18) 0.0462(11) Uani 1 1 d . . . . .
H02A H 0.4251 -0.0694 0.4668 0.069 Uiso 1 1 calc R U . . .
H02B H 0.3552 -0.0304 0.4276 0.069 Uiso 1 1 calc R U . . .
H02C H 0.4293 -0.0783 0.4068 0.069 Uiso 1 1 calc R U . . .
C11A C 0.4860(14) 0.3969(3) 0.5630(3) 0.036(2) Uani 0.517(8) 1 d . . P A 1
H11A H 0.4176 0.4229 0.5465 0.054 Uiso 0.517(8) 1 calc R U P A 1
H11B H 0.6336 0.4024 0.5655 0.054 Uiso 0.517(8) 1 calc R U P A 1
H11C H 0.4582 0.3696 0.5428 0.054 Uiso 0.517(8) 1 calc R U P A 1
C12A C 0.4367(17) 0.4358(3) 0.6485(3) 0.045(2) Uani 0.517(8) 1 d . . P A 1
H12A H 0.3818 0.4289 0.6818 0.067 Uiso 0.517(8) 1 calc R U P A 1
H12B H 0.5814 0.4439 0.6530 0.067 Uiso 0.517(8) 1 calc R U P A 1
H12C H 0.3610 0.4612 0.6330 0.067 Uiso 0.517(8) 1 calc R U P A 1
C12B C 0.2063(14) 0.4038(3) 0.6170(3) 0.038(2) Uani 0.483(8) 1 d . . P A 2
H12D H 0.1724 0.4293 0.5943 0.057 Uiso 0.483(8) 1 calc R U P A 2
H12E H 0.1173 0.3781 0.6082 0.057 Uiso 0.483(8) 1 calc R U P A 2
H12F H 0.1865 0.4128 0.6523 0.057 Uiso 0.483(8) 1 calc R U P A 2
C11B C 0.570(2) 0.4324(4) 0.6123(6) 0.075(5) Uani 0.483(8) 1 d . . P A 2
H11D H 0.7090 0.4208 0.6083 0.112 Uiso 0.483(8) 1 calc R U P A 2
H11E H 0.5345 0.4532 0.5843 0.112 Uiso 0.483(8) 1 calc R U P A 2
H11F H 0.5646 0.4485 0.6448 0.112 Uiso 0.483(8) 1 calc R U P A 2

loop_
_atom_site_aniso_label
_atom_site_aniso_U_11
_atom_site_aniso_U_22
_atom_site_aniso_U_33
_atom_site_aniso_U_23
_atom_site_aniso_U_13
_atom_site_aniso_U_12
Ru01 0.01322(12) 0.01662(12) 0.01312(12) -0.00108(9) 0.00073(9) 0.00169(9)
Ru02 0.01361(12) 0.02118(13) 0.01516(12) -0.00118(9) -0.00134(9) -0.00039(9)
Ru03 0.01882(13) 0.02020(13) 0.01711(13) 0.00037(10) 0.00112(10) -0.00221(9)
Cl04 0.0246(4) 0.0268(4) 0.0240(4) 0.0054(3) 0.0003(3) -0.0068(3)
Cl05 0.0181(4) 0.0285(4) 0.0262(4) 0.0008(3) -0.0055(3) 0.0041(3)
P2 0.0200(4) 0.0206(4) 0.0161(4) 0.0019(3) -0.0005(3) -0.0013(3)
P1 0.0201(4) 0.0206(4) 0.0168(4) -0.0042(3) 0.0005(3) 0.0018(3)
Cl08 0.0239(4) 0.0365(5) 0.0248(4) 0.0007(3) 0.0073(3) 0.0023(3)
Cl09 0.0189(4) 0.0402(5) 0.0263(4) 0.0087(4) -0.0026(3) 0.0046(3)
Cl0A 0.0195(4) 0.0334(5) 0.0364(5) 0.0012(4) -0.0063(3) -0.0014(3)
Cl0B 0.0417(5) 0.0347(5) 0.0275(5) 0.0080(4) 0.0051(4) -0.0171(4)
P3 0.0200(4) 0.0199(4) 0.0241(4) -0.0028(3) 0.0002(3) 0.0022(3)
O00D 0.058(2) 0.0319(16) 0.074(2) 0.0123(16) 0.0263(18) 0.0205(15)
O00E 0.068(2) 0.063(2) 0.0317(17) -0.0136(15) -0.0042(15) -0.0246(18)
C00F 0.0149(15) 0.0220(15) 0.0184(16) -0.0058(12) 0.0006(12) -0.0011(11)
C00G 0.0193(16) 0.0225(16) 0.0204(16) -0.0043(13) 0.0010(12) -0.0042(12)
C00H 0.0277(18) 0.0227(17) 0.0279(19) -0.0031(14) -0.0083(15) -0.0021(13)
C00I 0.0192(16) 0.0237(16) 0.0145(15) -0.0046(12) -0.0035(12) -0.0014(12)
C00J 0.0209(16) 0.0271(17) 0.0162(16) -0.0061(13) 0.0014(12) 0.0016(13)
C00K 0.0212(17) 0.0242(16) 0.0242(17) -0.0046(13) -0.0039(13) 0.0034(13)
C00L 0.0238(17) 0.0244(16) 0.0226(17) -0.0026(13) 0.0053(13) 0.0029(13)
C00M 0.0274(18) 0.0257(17) 0.0200(17) -0.0060(13) -0.0015(14) -0.0020(14)
C00N 0.0168(16) 0.0221(16) 0.0293(18) -0.0050(13) 0.0033(13) 0.0021(12)
C00O 0.0243(17) 0.0250(17) 0.0240(17) -0.0031(14) -0.0006(14) -0.0046(13)
C00P 0.0302(19) 0.0244(17) 0.0262(19) -0.0016(14) -0.0031(15) -0.0035(14)
C00Q 0.0292(19) 0.0281(18) 0.0278(19) -0.0005(15) -0.0049(15) 0.0083(14)
C00R 0.0209(16) 0.0283(17) 0.0172(16) 0.0042(13) -0.0013(13) -0.0013(13)
C00S 0.040(2) 0.0292(19) 0.0273(19) -0.0052(15) 0.0002(16) 0.0138(16)
C00T 0.0283(18) 0.0165(15) 0.0238(17) -0.0026(13) -0.0018(14) -0.0019(13)
C00U 0.038(2) 0.0294(19) 0.030(2) -0.0074(15) -0.0100(17) -0.0019(16)
O00V 0.072(3) 0.066(3) 0.098(3) -0.045(2) 0.019(2) -0.017(2)
C00W 0.034(2) 0.0305(19) 0.0236(18) -0.0074(15) -0.0025(15) 0.0060(15)
C00X 0.0285(19) 0.0311(19) 0.0234(18) 0.0041(14) 0.0000(14) 0.0002(14)
C00Y 0.034(2) 0.0278(18) 0.0265(19) 0.0041(15) 0.0003(15) 0.0074(15)
C00Z 0.039(2) 0.0213(17) 0.0289(19) 0.0035(14) 0.0015(16) 0.0012(15)
C010 0.033(2) 0.037(2) 0.0176(17) -0.0011(15) 0.0061(14) 0.0056(15)
C011 0.0248(18) 0.0357(19) 0.0192(17) 0.0042(14) 0.0016(13) -0.0027(14)
C012 0.0236(17) 0.0217(16) 0.0243(17) -0.0062(13) -0.0009(13) 0.0055(13)
C013 0.0236(17) 0.0223(16) 0.0247(18) -0.0004(13) 0.0007(13) 0.0034(13)
C014 0.0292(19) 0.0257(18) 0.037(2) -0.0003(15) 0.0088(16) -0.0029(14)
C015 0.037(2) 0.032(2) 0.032(2) -0.0048(16) 0.0031(16) 0.0099(16)
C016 0.047(2) 0.0280(18) 0.0214(18) -0.0039(14) -0.0025(16) 0.0042(16)
C017 0.034(2) 0.038(2) 0.0250(19) -0.0008(16) 0.0099(15) -0.0045(16)
C018 0.0253(18) 0.0269(18) 0.035(2) -0.0036(15) -0.0027(15) -0.0099(14)
C019 0.044(2) 0.0241(18) 0.0245(19) -0.0066(14) -0.0134(16) 0.0054(15)
C01A 0.045(2) 0.038(2) 0.0167(17) -0.0014(15) -0.0044(15) 0.0080(17)
C01B 0.041(2) 0.0229(18) 0.049(3) 0.0040(17) -0.0175(19) -0.0046(16)
C1 0.036(2) 0.039(2) 0.038(2) -0.0188(18) 0.0019(17) -0.0060(17)
C01D 0.0210(17) 0.0300(19) 0.042(2) -0.0075(16) -0.0125(16) -0.0026(14)
C01E 0.053(3) 0.042(2) 0.049(3) 0.022(2) 0.010(2) 0.007(2)
C01F 0.063(3) 0.036(2) 0.031(2) -0.0009(17) -0.019(2) 0.009(2)
C01G 0.042(2) 0.058(3) 0.039(2) 0.016(2) 0.0009(19) -0.016(2)
C11A 0.052(5) 0.037(4) 0.019(4) 0.005(3) -0.003(3) -0.003(4)
C12A 0.073(7) 0.026(4) 0.034(5) 0.005(3) -0.010(4) 0.010(4)
C12B 0.046(5) 0.033(4) 0.033(5) -0.001(3) -0.007(4) 0.004(4)
C11B 0.075(8) 0.032(5) 0.113(12) 0.023(6) -0.045(8) -0.022(5)

loop_
_atom_type_symbol
_atom_type_description
_atom_type_scat_dispersion_real
_atom_type_scat_dispersion_imag
_atom_type_scat_source
C C 0.0033 0.0016 'International Tables Vol C Tables 4.2.6.8 and 6.1.1.4'
H H 0.0000 0.0000 'International Tables Vol C Tables 4.2.6.8 and 6.1.1.4'
O O 0.0106 0.0060 'International Tables Vol C Tables 4.2.6.8 and 6.1.1.4'
P P 0.1023 0.0942 'International Tables Vol C Tables 4.2.6.8 and 6.1.1.4'
Cl Cl 0.1484 0.1585 'International Tables Vol C Tables 4.2.6.8 and 6.1.1.4'
Ru Ru -1.2594 0.8363 'International Tables Vol C Tables 4.2.6.8 and 6.1.1.4'

loop_
_geom_angle_atom_site_label_1
_geom_angle_atom_site_label_2
_geom_angle_atom_site_label_3
_geom_angle
C00G Ru01 C00F 38.17(12)
C00G Ru01 C00T 37.60(12)
C00F Ru01 C00T 68.76(12)
C00G Ru01 C00I 68.32(12)
C00F Ru01 C00I 37.44(12)
C00T Ru01 C00I 81.61(12)
C00G Ru01 C012 66.97(13)
C00F Ru01 C012 79.27(12)
C00T Ru01 C012 37.89(13)
C00I Ru01 C012 67.30(12)
C00G Ru01 C00J 78.86(12)
C00F Ru01 C00J 66.84(12)
C00T Ru01 C00J 67.35(13)
C00I Ru01 C00J 37.66(12)
C012 Ru01 C00J 36.09(12)
C00G Ru01 P1 95.36(9)
C00F Ru01 P1 96.52(8)
C00T Ru01 P1 118.98(10)
C00I Ru01 P1 122.09(9)
C012 Ru01 P1 156.49(10)
C00J Ru01 P1 159.66(9)
C00G Ru01 Cl05 116.98(9)
C00F Ru01 Cl05 155.06(9)
C00T Ru01 Cl05 90.15(9)
C00I Ru01 Cl05 155.77(9)
C012 Ru01 Cl05 92.33(9)
C00J Ru01 Cl05 118.25(9)
P1 Ru01 Cl05 81.82(3)
C00G Ru01 Cl04 153.82(9)
C00F Ru01 Cl04 116.02(9)
C00T Ru01 Cl04 158.85(10)
C00I Ru01 Cl04 91.11(9)
C012 Ru01 Cl04 121.08(10)
C00J Ru01 Cl04 94.88(9)
P1 Ru01 Cl04 81.70(3)
Cl05 Ru01 Cl04 88.49(3)
C00N Ru02 C00K 38.13(13)
C00N Ru02 C00L 37.96(13)
C00K Ru02 C00L 68.70(13)
C00N Ru02 C00M 67.36(13)
C00K Ru02 C00M 79.24(13)
C00L Ru02 C00M 37.72(13)
C00N Ru02 C013 68.06(13)
C00K Ru02 C013 37.15(12)
C00L Ru02 C013 81.02(13)
C00M Ru02 C013 66.98(13)
C00N Ru02 C00O 79.13(13)
C00K Ru02 C00O 66.39(12)
C00L Ru02 C00O 67.48(13)
C00M Ru02 C00O 36.61(13)
C013 Ru02 C00O 36.95(12)
C00N Ru02 P3 90.63(9)
C00K Ru02 P3 102.36(9)
C00L Ru02 P3 107.30(9)
C00M Ru02 P3 142.55(10)
C013 Ru02 P3 133.87(9)
C00O Ru02 P3 168.55(9)
C00N Ru02 Cl09 126.28(10)
C00K Ru02 Cl09 163.43(10)
C00L Ru02 Cl09 94.82(9)
C00M Ru02 Cl09 88.72(10)
C013 Ru02 Cl09 145.35(9)
C00O Ru02 Cl09 109.81(9)
P3 Ru02 Cl09 80.35(3)
C00N Ru02 Cl08 142.67(10)
C00K Ru02 Cl08 107.46(10)
C00L Ru02 Cl08 169.13(9)
C00M Ru02 Cl08 132.51(9)
C013 Ru02 Cl08 90.01(9)
C00O Ru02 Cl08 101.65(9)
P3 Ru02 Cl08 83.35(3)
Cl09 Ru02 Cl08 89.06(3)
C018 Ru03 C01D 38.32(14)
C018 Ru03 C019 68.38(15)
C01D Ru03 C019 37.56(15)
C018 Ru03 C00H 37.37(14)
C01D Ru03 C00H 68.47(13)
C019 Ru03 C00H 80.94(13)
C018 Ru03 C016 78.92(15)
C01D Ru03 C016 66.90(16)
C019 Ru03 C016 37.40(14)
C00H Ru03 C016 66.94(14)
C018 Ru03 C00W 66.63(15)
C01D Ru03 C00W 79.14(14)
C019 Ru03 C00W 67.03(13)
C00H Ru03 C00W 37.31(14)
C016 Ru03 C00W 36.26(13)
C018 Ru03 P2 98.02(11)
C01D Ru03 P2 94.43(11)
C019 Ru03 P2 117.14(10)
C00H Ru03 P2 124.85(10)
C016 Ru03 P2 153.80(10)
C00W Ru03 P2 162.16(10)
C018 Ru03 Cl0A 112.33(10)
C01D Ru03 Cl0A 149.49(11)
C019 Ru03 Cl0A 162.96(11)
C00H Ru03 Cl0A 90.13(9)
C016 Ru03 Cl0A 125.59(11)
C00W Ru03 Cl0A 97.17(10)
P2 Ru03 Cl0A 79.87(3)
C018 Ru03 Cl0B 158.30(10)
C01D Ru03 Cl0B 120.04(11)
C019 Ru03 Cl0B 91.65(11)
C00H Ru03 Cl0B 151.26(10)
C016 Ru03 Cl0B 90.38(11)
C00W Ru03 Cl0B 114.42(11)
P2 Ru03 Cl0B 83.25(3)
Cl0A Ru03 Cl0B 89.27(3)
C011 P2 C00Q 105.46(18)
C011 P2 C00P 100.98(17)
C00Q P2 C00P 100.73(17)
C011 P2 Ru03 117.98(13)
C00Q P2 Ru03 116.49(12)
C00P P2 Ru03 112.78(12)
C00S P1 C010 105.09(18)
C00S P1 C1 100.7(2)
C010 P1 C1 102.07(19)
C00S P1 Ru01 117.56(13)
C010 P1 Ru01 116.61(12)
C1 P1 Ru01 112.56(13)
C014 P3 C00U 105.98(19)
C014 P3 C015 100.32(18)
C00U P3 C015 102.26(18)
C014 P3 Ru02 116.61(13)
C00U P3 Ru02 115.88(13)
C015 P3 Ru02 113.74(14)
C00I C00F C00G 120.2(3)
C00I C00F Ru01 71.82(18)
C00G C00F Ru01 70.51(18)
C00I C00F H00A 119.3
C00G C00F H00A 119.3
Ru01 C00F H00A 119.3
C00T C00G C00F 121.4(3)
C00T C00G Ru01 71.75(19)
C00F C00G Ru01 71.32(18)
C00T C00G H00B 118.6
C00F C00G H00B 118.6
Ru01 C00G H00B 118.6
C018 C00H C00W 118.1(3)
C018 C00H C01B 121.7(4)
C00W C00H C01B 120.2(3)
C018 C00H Ru03 70.0(2)
C00W C00H Ru03 72.6(2)
C01B C00H Ru03 130.0(2)
C00F C00I C00J 118.3(3)
C00F C00I C00R 123.1(3)
C00J C00I C00R 118.6(3)
C00F C00I Ru01 70.74(18)
C00J C00I Ru01 72.82(18)
C00R C00I Ru01 128.0(2)
C012 C00J C00I 121.1(3)
C012 C00J Ru01 71.65(19)
C00I C00J Ru01 69.52(17)
C012 C00J H00C 118.5
C00I C00J H00C 118.5
Ru01 C00J H00C 118.5
C013 C00K C00N 120.9(3)
C013 C00K Ru02 73.35(19)
C00N C00K Ru02 70.03(18)
C013 C00K H00D 119.0
C00N C00K H00D 119.0
Ru02 C00K H00D 119.0
C00N C00L C00M 116.9(3)
C00N C00L C017 122.3(3)
C00M C00L C017 120.7(3)
C00N C00L Ru02 69.79(18)
C00M C00L Ru02 71.29(19)
C017 C00L Ru02 127.3(2)
C00O C00M C00L 122.3(3)
C00O C00M Ru02 73.7(2)
C00L C00M Ru02 70.98(19)
C00O C00M H00E 118.3
C00L C00M H00E 118.3
Ru02 C00M H00E 118.3
C00L C00N C00K 121.2(3)
C00L C00N Ru02 72.25(19)
C00K C00N Ru02 71.84(19)
C00L C00N H00F 118.9
C00K C00N H00F 118.9
Ru02 C00N H00F 118.9
C00M C00O C013 120.4(3)
C00M C00O Ru02 69.71(19)
C013 C00O Ru02 71.00(19)
C00M C00O H00G 118.9
C013 C00O H00G 118.9
Ru02 C00O H00G 118.9
O00E C00P P2 121.7(3)
O00E C00P H00H 119.2
P2 C00P H00H 119.2
P2 C00Q H00I 109.5
P2 C00Q H00J 109.5
H00I C00Q H00J 109.5
P2 C00Q H00K 109.5
H00I C00Q H00K 109.5
H00J C00Q H00K 109.5
C00I C00R C00Y 113.8(3)
C00I C00R C01A 110.1(3)
C00Y C00R C01A 110.2(3)
C00I C00R H00L 107.5
C00Y C00R H00L 107.5
C01A C00R H00L 107.5
P1 C00S H00M 109.5
P1 C00S H00N 109.5
H00M C00S H00N 109.5
P1 C00S H00O 109.5
H00M C00S H00O 109.5
H00N C00S H00O 109.5
C00G C00T C012 117.7(3)
C00G C00T C00Z 121.2(3)
C012 C00T C00Z 121.1(3)
C00G C00T Ru01 70.66(18)
C012 C00T Ru01 72.81(18)
C00Z C00T Ru01 126.9(2)
P3 C00U H00P 109.5
P3 C00U H00Q 109.5
H00P C00U H00Q 109.5
P3 C00U H00R 109.5
H00P C00U H00R 109.5
H00Q C00U H00R 109.5
C016 C00W C00H 120.7(4)
C016 C00W Ru03 71.3(2)
C00H C00W Ru03 70.1(2)
C016 C00W H00S 118.8
C00H C00W H00S 118.8
Ru03 C00W H00S 118.8
C013 C00X C01E 109.3(3)
C013 C00X C01G 114.3(3)
C01E C00X C01G 107.9(3)
C013 C00X H00T 108.4
C01E C00X H00T 108.4
C01G C00X H00T 108.4
C00R C00Y H00U 109.5
C00R C00Y H00V 109.5
H00U C00Y H00V 109.5
C00R C00Y H00W 109.5
H00U C00Y H00W 109.5
H00V C00Y H00W 109.5
C00T C00Z H00X 109.5
C00T C00Z H00Y 109.5
H00X C00Z H00Y 109.5
C00T C00Z H00Z 109.5
H00X C00Z H00Z 109.5
H00Y C00Z H00Z 109.5
P1 C010 H01A 109.5
P1 C010 H01B 109.5
H01A C010 H01B 109.5
P1 C010 H01C 109.5
H01A C010 H01C 109.5
H01B C010 H01C 109.5
P2 C011 H01D 109.5
P2 C011 H01E 109.5
H01D C011 H01E 109.5
P2 C011 H01F 109.5
H01D C011 H01F 109.5
H01E C011 H01F 109.5
C00J C012 C00T 121.0(3)
C00J C012 Ru01 72.26(19)
C00T C012 Ru01 69.30(18)
C00J C012 H01G 118.7
C00T C012 H01G 118.7
Ru01 C012 H01G 118.7
C00K C013 C00O 118.2(3)
C00K C013 C00X 119.4(3)
C00O C013 C00X 122.4(3)
C00K C013 Ru02 69.50(19)
C00O C013 Ru02 72.04(19)
C00X C013 Ru02 131.4(2)
P3 C014 H01H 109.5
P3 C014 H01I 109.5
H01H C014 H01I 109.5
P3 C014 H01J 109.5
H01H C014 H01J 109.5
H01I C014 H01J 109.5
O00D C015 P3 121.8(3)
O00D C015 H01K 119.1
P3 C015 H01K 119.1
C00W C016 C019 121.8(4)
C00W C016 Ru03 72.5(2)
C019 C016 Ru03 70.6(2)
C00W C016 H01L 118.4
C019 C016 H01L 118.4
Ru03 C016 H01L 118.4
C00L C017 H01M 109.5
C00L C017 H01N 109.5
H01M C017 H01N 109.5
C00L C017 H01O 109.5
H01M C017 H01O 109.5
H01N C017 H01O 109.5
C00H C018 C01D 121.2(4)
C00H C018 Ru03 72.6(2)
C01D C018 Ru03 70.9(2)
C00H C018 H01P 118.9
C01D C018 H01P 118.9
Ru03 C018 H01P 118.9
C01D C019 C016 118.0(3)
C01D C019 C01F 121.3(4)
C016 C019 C01F 120.7(4)
C01D C019 Ru03 70.1(2)
C016 C019 Ru03 72.0(2)
C01F C019 Ru03 128.3(3)
C00R C01A H01Q 109.5
C00R C01A H01R 109.5
H01Q C01A H01R 109.5
C00R C01A H01S 109.5
H01Q C01A H01S 109.5
H01R C01A H01S 109.5
C11A C01B C00H 116.8(5)
C12B C01B C00H 119.5(5)
C12B C01B C11B 114.7(7)
C00H C01B C11B 109.6(5)
C11A C01B C12A 114.8(6)
C00H C01B C12A 105.0(4)
O00V C1 P1 120.4(4)
O00V C1 H1A 119.8
P1 C1 H1A 119.8
C019 C01D C018 120.2(4)
C019 C01D Ru03 72.3(2)
C018 C01D Ru03 70.75(19)
C019 C01D H01T 119.4
C018 C01D H01T 119.4
Ru03 C01D H01T 119.4
C00X C01E H01U 109.5
C00X C01E H01V 109.5
H01U C01E H01V 109.5
C00X C01E H01W 109.5
H01U C01E H01W 109.5
H01V C01E H01W 109.5
C019 C01F H01X 109.5
C019 C01F H01Y 109.5
H01X C01F H01Y 109.5
C019 C01F H01Z 109.5
H01X C01F H01Z 109.5
H01Y C01F H01Z 109.5
C00X C01G H02A 109.5
C00X C01G H02B 109.5
H02A C01G H02B 109.5
C00X C01G H02C 109.5
H02A C01G H02C 109.5
H02B C01G H02C 109.5
C01B C11A H11A 109.5
C01B C11A H11B 109.5
H11A C11A H11B 109.5
C01B C11A H11C 109.5
H11A C11A H11C 109.5
H11B C11A H11C 109.5
C01B C12A H12A 109.5
C01B C12A H12B 109.5
H12A C12A H12B 109.5
C01B C12A H12C 109.5
H12A C12A H12C 109.5
H12B C12A H12C 109.5
C01B C12B H12D 109.5
C01B C12B H12E 109.5
H12D C12B H12E 109.5
C01B C12B H12F 109.5
H12D C12B H12F 109.5
H12E C12B H12F 109.5
C01B C11B H11D 109.5
C01B C11B H11E 109.5
H11D C11B H11E 109.5
C01B C11B H11F 109.5
H11D C11B H11F 109.5
H11E C11B H11F 109.5

loop_
_geom_bond_atom_site_label_1
_geom_bond_atom_site_label_2
_geom_bond_distance
Ru01 C00G 2.182(3)
Ru01 C00F 2.193(3)
Ru01 C00T 2.196(3)
Ru01 C00I 2.207(3)
Ru01 C012 2.243(3)
Ru01 C00J 2.251(3)
Ru01 P1 2.3063(8)
Ru01 Cl05 2.4125(8)
Ru01 Cl04 2.4178(8)
Ru02 C00N 2.170(3)
Ru02 C00K 2.194(3)
Ru02 C00L 2.202(3)
Ru02 C00M 2.206(3)
Ru02 C013 2.244(3)
Ru02 C00O 2.257(3)
Ru02 P3 2.3093(9)
Ru02 Cl09 2.4105(8)
Ru02 Cl08 2.4219(9)
Ru03 C018 2.181(3)
Ru03 C01D 2.184(3)
Ru03 C019 2.213(4)
Ru03 C00H 2.215(3)
Ru03 C016 2.233(4)
Ru03 C00W 2.248(3)
Ru03 P2 2.3104(9)
Ru03 Cl0A 2.4213(9)
Ru03 Cl0B 2.4245(9)
P2 C011 1.815(3)
P2 C00Q 1.816(3)
P2 C00P 1.875(4)
P1 C00S 1.806(4)
P1 C010 1.813(4)
P1 C1 1.873(4)
P3 C014 1.813(4)
P3 C00U 1.815(4)
P3 C015 1.873(4)
O00D C015 1.194(5)
O00E C00P 1.192(5)
C00F C00I 1.412(4)
C00F C00G 1.430(5)
C00F H00A 0.9800
C00G C00T 1.411(5)
C00G H00B 0.9800
C00H C018 1.409(5)
C00H C00W 1.428(5)
C00H C01B 1.520(5)
C00I C00J 1.439(4)
C00I C00R 1.521(4)
C00J C012 1.392(5)
C00J H00C 0.9800
C00K C013 1.414(5)
C00K C00N 1.425(5)
C00K H00D 0.9800
C00L C00N 1.422(5)
C00L C00M 1.425(5)
C00L C017 1.503(5)
C00M C00O 1.403(5)
C00M H00E 0.9800
C00N H00F 0.9800
C00O C013 1.427(5)
C00O H00G 0.9800
C00P H00H 0.9300
C00Q H00I 0.9600
C00Q H00J 0.9600
C00Q H00K 0.9600
C00R C00Y 1.521(5)
C00R C01A 1.534(5)
C00R H00L 0.9800
C00S H00M 0.9600
C00S H00N 0.9600
C00S H00O 0.9600
C00T C012 1.442(5)
C00T C00Z 1.506(5)
C00U H00P 0.9600
C00U H00Q 0.9600
C00U H00R 0.9600
O00V C1 1.231(5)
C00W C016 1.395(5)
C00W H00S 0.9800
C00X C013 1.509(5)
C00X C01E 1.534(5)
C00X C01G 1.551(5)
C00X H00T 0.9800
C00Y H00U 0.9600
C00Y H00V 0.9600
C00Y H00W 0.9600
C00Z H00X 0.9600
C00Z H00Y 0.9600
C00Z H00Z 0.9600
C010 H01A 0.9600
C010 H01B 0.9600
C010 H01C 0.9600
C011 H01D 0.9600
C011 H01E 0.9600
C011 H01F 0.9600
C012 H01G 0.9800
C014 H01H 0.9600
C014 H01I 0.9600
C014 H01J 0.9600
C015 H01K 0.9300
C016 C019 1.426(6)
C016 H01L 0.9800
C017 H01M 0.9600
C017 H01N 0.9600
C017 H01O 0.9600
C018 C01D 1.433(5)
C018 H01P 0.9800
C019 C01D 1.416(6)
C019 C01F 1.504(5)
C01A H01Q 0.9600
C01A H01R 0.9600
C01A H01S 0.9600
C01B C11A 1.362(9)
C01B C12B 1.388(10)
C01B C11B 1.563(11)
C01B C12A 1.610(9)
C1 H1A 0.9300
C01D H01T 0.9800
C01E H01U 0.9600
C01E H01V 0.9600
C01E H01W 0.9600
C01F H01X 0.9600
C01F H01Y 0.9600
C01F H01Z 0.9600
C01G H02A 0.9600
C01G H02B 0.9600
C01G H02C 0.9600
C11A H11A 0.9600
C11A H11B 0.9600
C11A H11C 0.9600
C12A H12A 0.9600
C12A H12B 0.9600
C12A H12C 0.9600
C12B H12D 0.9600
C12B H12E 0.9600
C12B H12F 0.9600
C11B H11D 0.9600
C11B H11E 0.9600
C11B H11F 0.9600
